data_4128674
loop_
_publ_author_name
'Zhu, Jie S.'
'Li, Clarabella J.'
'Tsui, Ka Yi'
'Kraemer, Niklas'
'Son, Jung-Ho'
'Haddadin, Makhluf J.'
'Tantillo, Dean J.'
'Kurth, Mark J.'

_publ_section_title
;
 Accessing Multiple Classes of 2 H-Indazoles: Mechanistic Implications for
 the Cadogan and Davis-Beirut Reactions.
;
_journal_issue 15
_journal_name_full 'Journal of the American Chemical Society'
_journal_page_first 6247
_journal_page_last 6253
_journal_paper_doi 10.1021/jacs.8b13481
_journal_volume 141
_journal_year 2019
_chemical_formula_sum 'C10 H12 N2 O'
_chemical_formula_weight 176.22
_space_group_crystal_system monoclinic
_space_group_IT_number 4
_space_group_name_Hall 'P 2yb'
_space_group_name_H-M_alt 'P 1 21 1'
_atom_sites_solution_hydrogens geom
_audit_creation_method SHELXL-2017/1
_cell_angle_alpha 90
_cell_angle_beta 106.537(2)
_cell_angle_gamma 90
_cell_formula_units_Z 2
_cell_length_a 6.1799(9)
_cell_length_b 8.3702(13)
_cell_length_c 9.1069(14)
_cell_measurement_reflns_used 4072
_cell_measurement_temperature 293(2)
_cell_measurement_theta_max 27.42
_cell_measurement_theta_min 2.33
_cell_volume 451.59(12)
_computing_cell_refinement 'Bruker SAINT'
_computing_data_collection 'Bruker APEX2'
_computing_data_reduction 'Bruker SAINT'
_computing_molecular_graphics 'Bruker SHELXTL'
_computing_publication_material 'Bruker SHELXTL'
_computing_structure_refinement 'SHELXL-2014 (Sheldrick 2014)'
_computing_structure_solution 'SHELXS-97 (Sheldrick 2008)'
_diffrn_ambient_temperature 293(2)
_diffrn_measured_fraction_theta_full 0.984
_diffrn_measured_fraction_theta_max 0.972
_diffrn_measurement_device_type 'Bruker APEX-II CCD'
_diffrn_measurement_method '\f and \w scans'
_diffrn_radiation_type MoK\a
_diffrn_radiation_wavelength 0.71073
_diffrn_reflns_av_R_equivalents 0.0183
_diffrn_reflns_av_unetI/netI 0.0195
_diffrn_reflns_Laue_measured_fraction_full 0.984
_diffrn_reflns_Laue_measured_fraction_max 0.972
_diffrn_reflns_limit_h_max 7
_diffrn_reflns_limit_h_min -8
_diffrn_reflns_limit_k_max 10
_diffrn_reflns_limit_k_min -10
_diffrn_reflns_limit_l_max 11
_diffrn_reflns_limit_l_min -11
_diffrn_reflns_number 4113
_diffrn_reflns_point_group_measured_fraction_full 0.890
_diffrn_reflns_point_group_measured_fraction_max 0.863
_diffrn_reflns_theta_full 25.242
_diffrn_reflns_theta_max 27.417
_diffrn_reflns_theta_min 2.333
_exptl_absorpt_coefficient_mu 0.086
_exptl_crystal_colour colourless
_exptl_crystal_density_diffrn 1.296
_exptl_crystal_description block
_exptl_crystal_F_000 188
_exptl_crystal_size_max 0.724
_exptl_crystal_size_mid 0.382
_exptl_crystal_size_min 0.380
_refine_diff_density_max 0.392
_refine_diff_density_min -0.641
_refine_diff_density_rms 0.180
_refine_ls_abs_structure_details
;
 Flack x determined using 699 quotients [(I+)-(I-)]/[(I+)+(I-)]
 (Parsons, Flack and Wagner, Acta Cryst. B69 (2013) 249-259).
;
_refine_ls_abs_structure_Flack -0.3(3)
_refine_ls_extinction_method none
_refine_ls_goodness_of_fit_ref 1.262
_refine_ls_hydrogen_treatment constr
_refine_ls_matrix_type full
_refine_ls_number_parameters 120
_refine_ls_number_reflns 1770
_refine_ls_number_restraints 1
_refine_ls_restrained_S_all 1.261
_refine_ls_R_factor_all 0.0382
_refine_ls_R_factor_gt 0.0381
_refine_ls_shift/su_max 0.000
_refine_ls_shift/su_mean 0.000
_refine_ls_structure_factor_coef Fsqd
_refine_ls_weighting_details 'w=1/[\s^2^(Fo^2^)+(0.0622P)^2^+0.0512P] where P=(Fo^2^+2Fc^2^)/3'
_refine_ls_weighting_scheme calc
_refine_ls_wR_factor_gt 0.0983
_refine_ls_wR_factor_ref 0.0984
_reflns_Friedel_coverage 0.664
_reflns_Friedel_fraction_full 0.781
_reflns_Friedel_fraction_max 0.739
_reflns_number_gt 1761
_reflns_number_total 1770
_reflns_threshold_expression 'I > 2\s(I)'
_cod_data_source_file ja8b13481_si_004.cif
_cod_data_source_block n-isopropyl-n-oxide
_cod_original_sg_symbol_H-M 'P 21'
_cod_database_code 4128674
_shelx_shelxl_version_number 2017/1
_shelx_space_group_comment
;
The symmetry employed for this shelxl refinement is uniquely defined
by the following loop, which should always be used as a source of
symmetry information in preference to the above space-group names.
They are only intended as comments.
;
_shelx_estimated_absorpt_t_min 0.940
_shelx_estimated_absorpt_t_max 0.968

loop_
_space_group_symop_operation_xyz
'x, y, z'
'-x, y+1/2, -z'

loop_
_atom_site_label
_atom_site_type_symbol
_atom_site_fract_x
_atom_site_fract_y
_atom_site_fract_z
_atom_site_U_iso_or_equiv
_atom_site_adp_type
_atom_site_occupancy
_atom_site_site_symmetry_order
_atom_site_calc_flag
_atom_site_refinement_flags_posn
_atom_site_refinement_flags_adp
C1 C 0.6677(3) 0.5132(2) 0.3254(2) 0.0138(4) Uani 1 1 d . .
H1 H 0.821029 0.536406 0.359780 0.017 Uiso 1 1 calc R U
C2 C 0.5177(3) 0.5620(2) 0.1867(2) 0.0133(4) Uani 1 1 d . .
C3 C 0.5352(3) 0.6556(3) 0.0601(2) 0.0172(4) Uani 1 1 d . .
H3 H 0.672582 0.699602 0.058076 0.021 Uiso 1 1 calc R U
C4 C 0.3438(4) 0.6792(2) -0.0590(2) 0.0199(4) Uani 1 1 d . .
H4 H 0.353253 0.740191 -0.142330 0.024 Uiso 1 1 calc R U
C5 C 0.1300(3) 0.6132(2) -0.0593(2) 0.0201(4) Uani 1 1 d . .
H5 H 0.004610 0.632653 -0.142323 0.024 Uiso 1 1 calc R U
C6 C 0.1057(3) 0.5217(2) 0.0601(2) 0.0176(4) Uani 1 1 d . .
H6 H -0.032531 0.477614 0.059909 0.021 Uiso 1 1 calc R U
C7 C 0.3025(3) 0.4982(2) 0.1834(2) 0.0135(4) Uani 1 1 d . .
C8 C 0.5459(3) 0.4722(3) 0.6667(2) 0.0189(4) Uani 1 1 d . .
H8A H 0.622778 0.572352 0.669532 0.028 Uiso 1 1 calc R U
H8B H 0.585417 0.426541 0.767586 0.028 Uiso 1 1 calc R U
H8C H 0.385812 0.489471 0.631941 0.028 Uiso 1 1 calc R U
C9 C 0.6155(3) 0.3582(2) 0.5572(2) 0.0141(4) Uani 1 1 d . .
H9 H 0.535229 0.257029 0.555924 0.017 Uiso 1 1 calc R U
C10 C 0.8685(3) 0.3235(3) 0.6050(2) 0.0222(4) Uani 1 1 d . .
H10A H 0.905000 0.259013 0.528238 0.033 Uiso 1 1 calc R U
H10B H 0.909059 0.267476 0.700967 0.033 Uiso 1 1 calc R U
H10C H 0.950511 0.422313 0.615953 0.033 Uiso 1 1 calc R U
N1 N 0.5474(2) 0.42535(19) 0.40063(18) 0.0128(3) Uani 1 1 d . .
N2 N 0.3242(2) 0.4172(2) 0.31579(19) 0.0137(3) Uani 1 1 d . .
O1 O 0.1733(2) 0.34345(19) 0.36570(16) 0.0192(3) Uani 1 1 d . .

loop_
_atom_site_aniso_label
_atom_site_aniso_U_11
_atom_site_aniso_U_22
_atom_site_aniso_U_33
_atom_site_aniso_U_23
_atom_site_aniso_U_13
_atom_site_aniso_U_12
C1 0.0133(7) 0.0148(8) 0.0139(8) 0.0004(7) 0.0048(6) -0.0007(6)
C2 0.0152(8) 0.0117(8) 0.0133(8) -0.0012(7) 0.0047(6) 0.0011(7)
C3 0.0208(9) 0.0151(8) 0.0171(9) 0.0005(7) 0.0075(7) -0.0003(7)
C4 0.0305(10) 0.0149(9) 0.0137(9) 0.0023(7) 0.0055(8) 0.0028(8)
C5 0.0232(10) 0.0177(9) 0.0155(9) -0.0014(8) -0.0007(8) 0.0036(8)
C6 0.0155(8) 0.0173(9) 0.0178(9) -0.0017(8) 0.0012(7) 0.0007(7)
C7 0.0144(8) 0.0126(8) 0.0137(8) -0.0012(7) 0.0043(7) 0.0010(6)
C8 0.0229(9) 0.0209(9) 0.0134(8) -0.0010(7) 0.0058(7) -0.0006(7)
C9 0.0158(8) 0.0141(8) 0.0120(8) 0.0022(7) 0.0032(7) -0.0007(6)
C10 0.0172(9) 0.0301(10) 0.0184(9) 0.0087(9) 0.0038(7) 0.0055(8)
N1 0.0114(7) 0.0141(7) 0.0125(7) 0.0004(6) 0.0027(6) -0.0010(6)
N2 0.0113(7) 0.0156(7) 0.0141(7) 0.0008(6) 0.0031(6) 0.0002(6)
O1 0.0127(6) 0.0244(7) 0.0218(7) 0.0023(6) 0.0070(5) -0.0051(6)

loop_
_atom_type_symbol
_atom_type_description
_atom_type_scat_dispersion_real
_atom_type_scat_dispersion_imag
_atom_type_scat_source
C C 0.0033 0.0016 'International Tables Vol C Tables 4.2.6.8 and 6.1.1.4'
H H 0.0000 0.0000 'International Tables Vol C Tables 4.2.6.8 and 6.1.1.4'
N N 0.0061 0.0033 'International Tables Vol C Tables 4.2.6.8 and 6.1.1.4'
O O 0.0106 0.0060 'International Tables Vol C Tables 4.2.6.8 and 6.1.1.4'

loop_
_geom_angle_atom_site_label_1
_geom_angle_atom_site_label_2
_geom_angle_atom_site_label_3
_geom_angle
N1 C1 C2 107.22(16)
N1 C1 H1 126.4
C2 C1 H1 126.4
C1 C2 C7 106.53(16)
C1 C2 C3 135.15(17)
C7 C2 C3 118.32(17)
C4 C3 C2 118.16(18)
C4 C3 H3 120.9
C2 C3 H3 120.9
C3 C4 C5 122.24(18)
C3 C4 H4 118.9
C5 C4 H4 118.9
C6 C5 C4 121.54(19)
C6 C5 H5 119.2
C4 C5 H5 119.2
C5 C6 C7 116.31(18)
C5 C6 H6 121.8
C7 C6 H6 121.8
N2 C7 C6 128.33(17)
N2 C7 C2 108.23(15)
C6 C7 C2 123.44(17)
C9 C8 H8A 109.5
C9 C8 H8B 109.5
H8A C8 H8B 109.5
C9 C8 H8C 109.5
H8A C8 H8C 109.5
H8B C8 H8C 109.5
N1 C9 C10 109.53(14)
N1 C9 C8 109.68(15)
C10 C9 C8 112.85(16)
N1 C9 H9 108.2
C10 C9 H9 108.2
C8 C9 H9 108.2
C9 C10 H10A 109.5
C9 C10 H10B 109.5
H10A C10 H10B 109.5
C9 C10 H10C 109.5
H10A C10 H10C 109.5
H10B C10 H10C 109.5
C1 N1 N2 110.34(15)
C1 N1 C9 130.15(15)
N2 N1 C9 119.13(13)
O1 N2 C7 130.36(15)
O1 N2 N1 121.96(15)
C7 N2 N1 107.67(14)

loop_
_geom_bond_atom_site_label_1
_geom_bond_atom_site_label_2
_geom_bond_distance
C1 N1 1.361(2)
C1 C2 1.398(3)
C1 H1 0.9300
C2 C7 1.426(2)
C2 C3 1.424(3)
C3 C4 1.373(3)
C3 H3 0.9300
C4 C5 1.432(3)
C4 H4 0.9300
C5 C6 1.372(3)
C5 H5 0.9300
C6 C7 1.415(2)
C6 H6 0.9300
C7 N2 1.356(2)
C8 C9 1.528(3)
C8 H8A 0.9600
C8 H8B 0.9600
C8 H8C 0.9600
C9 N1 1.478(2)
C9 C10 1.527(2)
C9 H9 0.9800
C10 H10A 0.9600
C10 H10B 0.9600
C10 H10C 0.9600
N1 N2 1.378(2)
N2 O1 1.303(2)
